data_1546305
loop_
_publ_author_name
'Huang, Wei-Lun'
'Raja, Arun'
'Hong, Bor-Cherng'
'Lee, Gene-Hsiang'

_publ_section_title
;
 Organocatalytic Enantioselective Michael-Acetalization-Reduction-Nef
 Reaction for a One-Pot Entry to the Functionalized Aflatoxin System.
 Total Synthesis of (-)- Dihydroaflatoxin D2 and (-)- and
 (+)-Microminutinin.
;
_journal_issue 13
_journal_name_full 'Organic letters'
_journal_page_first 3494
_journal_page_last 3497
_journal_paper_doi 10.1021/acs.orglett.7b01473
_journal_volume 19
_journal_year 2017
_chemical_absolute_configuration ad
_chemical_formula_sum 'C11 H12 O4'
_chemical_formula_weight 208.21
_space_group_crystal_system orthorhombic
_space_group_IT_number 19
_space_group_name_Hall 'P 2ac 2ab'
_space_group_name_H-M_alt 'P 21 21 21'
_symmetry_space_group_name_Hall 'P 2ac 2ab'
_symmetry_space_group_name_H-M 'P 21 21 21'
_atom_sites_solution_hydrogens geom
_audit_creation_method SHELXL-2014/7
_cell_angle_alpha 90
_cell_angle_beta 90
_cell_angle_gamma 90
_cell_formula_units_Z 4
_cell_length_a 7.0397(2)
_cell_length_b 9.0581(3)
_cell_length_c 15.2974(5)
_cell_measurement_reflns_used 6891
_cell_measurement_temperature 200(2)
_cell_measurement_theta_max 70.04
_cell_measurement_theta_min 5.68
_cell_volume 975.46(5)
_computing_cell_refinement 'Bruker SAINT'
_computing_data_collection 'Bruker APEX3'
_computing_data_reduction 'Bruker SAINT'
_computing_molecular_graphics 'Bruker SHELXTL'
_computing_publication_material 'Bruker SHELXTL'
_computing_structure_refinement 'SHELXL-2014/7 (Sheldrick, 2014)'
_computing_structure_solution 'SHELXS-97 (Sheldrick 2008)'
_diffrn_ambient_temperature 200(2)
_diffrn_measured_fraction_theta_full 0.997
_diffrn_measured_fraction_theta_max 0.997
_diffrn_measurement_device_type 'Bruker D8 VENTURE'
_diffrn_measurement_method '\f and \w scans'
_diffrn_radiation_type CuK\a
_diffrn_radiation_wavelength 1.54178
_diffrn_reflns_av_R_equivalents 0.0265
_diffrn_reflns_av_unetI/netI 0.0331
_diffrn_reflns_Laue_measured_fraction_full 0.997
_diffrn_reflns_Laue_measured_fraction_max 0.997
_diffrn_reflns_limit_h_max 8
_diffrn_reflns_limit_h_min -8
_diffrn_reflns_limit_k_max 9
_diffrn_reflns_limit_k_min -11
_diffrn_reflns_limit_l_max 18
_diffrn_reflns_limit_l_min -18
_diffrn_reflns_number 5299
_diffrn_reflns_point_group_measured_fraction_full 0.997
_diffrn_reflns_point_group_measured_fraction_max 0.996
_diffrn_reflns_theta_full 67.679
_diffrn_reflns_theta_max 69.890
_diffrn_reflns_theta_min 5.676
_exptl_absorpt_coefficient_mu 0.907
_exptl_absorpt_correction_T_max 0.7533
_exptl_absorpt_correction_T_min 0.6470
_exptl_absorpt_correction_type multi-scan
_exptl_absorpt_process_details 'SADABS (Bruker, 2014)'
_exptl_crystal_colour colourless
_exptl_crystal_density_diffrn 1.418
_exptl_crystal_description block
_exptl_crystal_F_000 440
_exptl_crystal_size_max 0.240
_exptl_crystal_size_mid 0.220
_exptl_crystal_size_min 0.150
_refine_diff_density_max 0.240
_refine_diff_density_min -0.206
_refine_diff_density_rms 0.078
_refine_ls_abs_structure_details
; 
 Flack x determined using 726 quotients [(I+)-(I-)]/[(I+)+(I-)] 
 (Parsons, Flack and Wagner, Acta Cryst. B69 (2013) 249-259). 
;
_refine_ls_abs_structure_Flack 0.02(6)
_refine_ls_extinction_coef 0.0069(14)
_refine_ls_extinction_expression Fc^*^=kFc[1+0.001xFc^2^\l^3^/sin(2\q)]^-1/4^
_refine_ls_extinction_method 'SHELXL-2014/7 (Sheldrick 2014'
_refine_ls_goodness_of_fit_ref 1.503
_refine_ls_hydrogen_treatment constr
_refine_ls_matrix_type full
_refine_ls_number_parameters 139
_refine_ls_number_reflns 1841
_refine_ls_number_restraints 0
_refine_ls_restrained_S_all 1.503
_refine_ls_R_factor_all 0.0311
_refine_ls_R_factor_gt 0.0305
_refine_ls_shift/su_max 0.000
_refine_ls_shift/su_mean 0.000
_refine_ls_structure_factor_coef Fsqd
_refine_ls_weighting_details 'w=1/[\s^2^(Fo^2^)+(0.0437P)^2^] where P=(Fo^2^+2Fc^2^)/3'
_refine_ls_weighting_scheme calc
_refine_ls_wR_factor_gt 0.0823
_refine_ls_wR_factor_ref 0.0827
_reflns_Friedel_coverage 0.687
_reflns_Friedel_fraction_full 0.996
_reflns_Friedel_fraction_max 0.993
_reflns_number_gt 1800
_reflns_number_total 1841
_reflns_threshold_expression 'I > 2\s(I)'
_cod_data_source_file ol7b01473_si_004.cif
_cod_data_source_block ic17676
_cod_depositor_comments 'Adding full bibliography for 1546305--1546306.cif.'
_cod_database_code 1546305
_shelx_shelxl_version_number 2014/7
_shelx_space_group_comment
; 
The symmetry employed for this shelxl refinement is uniquely defined 
by the following loop, which should always be used as a source of 
symmetry information in preference to the above space-group names. 
They are only intended as comments. 
;
_shelx_estimated_absorpt_t_min 0.812
_shelx_estimated_absorpt_t_max 0.876

loop_
_space_group_symop_operation_xyz
'x, y, z'
'-x+1/2, -y, z+1/2'
'-x, y+1/2, -z+1/2'
'x+1/2, -y+1/2, -z'

loop_
_atom_site_label
_atom_site_type_symbol
_atom_site_fract_x
_atom_site_fract_y
_atom_site_fract_z
_atom_site_U_iso_or_equiv
_atom_site_adp_type
_atom_site_occupancy
_atom_site_site_symmetry_order
_atom_site_calc_flag
_atom_site_refinement_flags_posn
_atom_site_refinement_flags_adp
O1 O 0.3120(2) 0.57621(16) 0.19964(7) 0.0340(4) Uani 1 1 d . .
O2 O 0.15068(18) 0.76100(15) 0.27663(7) 0.0290(3) Uani 1 1 d . .
O3 O 0.1853(2) 0.45995(13) 0.52133(7) 0.0286(3) Uani 1 1 d . .
H3 H 0.1887 0.4622 0.5762 0.043 Uiso 1 1 calc R U
O4 O 0.21751(17) 0.97671(13) 0.56503(7) 0.0265(3) Uani 1 1 d . .
C1 C 0.4370(3) 0.4930(2) 0.25612(11) 0.0346(4) Uani 1 1 d . .
H1A H 0.5143 0.5597 0.2930 0.042 Uiso 1 1 calc R U
H1B H 0.5231 0.4293 0.2215 0.042 Uiso 1 1 calc R U
C2 C 0.3045(3) 0.4011(2) 0.31144(10) 0.0315(4) Uani 1 1 d . .
H2A H 0.3654 0.3711 0.3670 0.038 Uiso 1 1 calc R U
H2B H 0.2615 0.3119 0.2797 0.038 Uiso 1 1 calc R U
C3 C 0.1396(2) 0.5081(2) 0.32753(9) 0.0231(4) Uani 1 1 d . .
H3A H 0.0152 0.4556 0.3330 0.028 Uiso 1 1 calc R U
C4 C 0.1452(2) 0.6112(2) 0.24670(10) 0.0270(4) Uani 1 1 d . .
H4 H 0.0306 0.5947 0.2093 0.032 Uiso 1 1 calc R U
C5 C 0.1693(2) 0.61803(18) 0.39956(9) 0.0192(3) Uani 1 1 d . .
C6 C 0.1869(2) 0.59992(17) 0.48966(10) 0.0195(3) Uani 1 1 d . .
C7 C 0.2028(2) 0.72386(19) 0.54285(9) 0.0201(3) Uani 1 1 d . .
H7 H 0.2134 0.7125 0.6044 0.024 Uiso 1 1 calc R U
C8 C 0.2033(2) 0.86431(18) 0.50616(10) 0.0195(3) Uani 1 1 d . .
C9 C 0.1895(2) 0.88622(18) 0.41609(11) 0.0214(3) Uani 1 1 d . .
H9 H 0.1919 0.9818 0.3906 0.026 Uiso 1 1 calc R U
C10 C 0.17217(19) 0.7589(2) 0.36639(10) 0.0209(4) Uani 1 1 d . .
C11 C 0.2158(3) 1.1243(2) 0.53238(12) 0.0322(4) Uani 1 1 d . .
H11A H 0.3243 1.1388 0.4932 0.048 Uiso 1 1 calc R U
H11B H 0.2245 1.1937 0.5813 0.048 Uiso 1 1 calc R U
H11C H 0.0975 1.1417 0.5002 0.048 Uiso 1 1 calc R U

loop_
_atom_site_aniso_label
_atom_site_aniso_U_11
_atom_site_aniso_U_22
_atom_site_aniso_U_33
_atom_site_aniso_U_23
_atom_site_aniso_U_13
_atom_site_aniso_U_12
O1 0.0473(7) 0.0408(8) 0.0140(5) -0.0016(5) 0.0051(5) 0.0038(6)
O2 0.0434(6) 0.0293(7) 0.0145(5) 0.0030(4) -0.0030(4) 0.0050(5)
O3 0.0535(7) 0.0181(6) 0.0141(5) 0.0018(4) -0.0008(5) -0.0028(5)
O4 0.0387(6) 0.0169(6) 0.0239(5) -0.0043(4) 0.0000(4) -0.0005(5)
C1 0.0342(9) 0.0447(11) 0.0248(7) -0.0051(8) 0.0042(6) 0.0053(8)
C2 0.0445(9) 0.0299(9) 0.0201(6) -0.0041(6) 0.0006(7) 0.0072(8)
C3 0.0284(7) 0.0258(9) 0.0152(7) -0.0032(6) -0.0007(5) -0.0028(6)
C4 0.0324(8) 0.0329(10) 0.0157(7) -0.0032(6) -0.0048(6) 0.0011(7)
C5 0.0222(6) 0.0196(8) 0.0160(7) -0.0021(6) 0.0002(5) -0.0003(6)
C6 0.0242(7) 0.0183(8) 0.0159(6) 0.0011(5) -0.0005(5) -0.0006(6)
C7 0.0249(7) 0.0220(9) 0.0134(6) -0.0001(5) -0.0005(5) 0.0003(6)
C8 0.0184(6) 0.0187(8) 0.0213(7) -0.0024(6) 0.0005(5) 0.0004(6)
C9 0.0244(7) 0.0179(8) 0.0219(7) 0.0034(5) 0.0015(6) 0.0032(5)
C10 0.0201(6) 0.0268(8) 0.0156(7) 0.0026(6) 0.0003(5) 0.0006(6)
C11 0.0423(10) 0.0167(8) 0.0377(9) -0.0034(7) 0.0020(7) 0.0013(7)

loop_
_atom_type_symbol
_atom_type_description
_atom_type_scat_dispersion_real
_atom_type_scat_dispersion_imag
_atom_type_scat_source
C C 0.0181 0.0091 'International Tables Vol C Tables 4.2.6.8 and 6.1.1.4'
H H 0.0000 0.0000 'International Tables Vol C Tables 4.2.6.8 and 6.1.1.4'
O O 0.0492 0.0322 'International Tables Vol C Tables 4.2.6.8 and 6.1.1.4'

loop_
_geom_angle_atom_site_label_1
_geom_angle_atom_site_label_2
_geom_angle_atom_site_label_3
_geom_angle
C4 O1 C1 108.56(12)
C10 O2 C4 107.92(12)
C6 O3 H3 109.5
C8 O4 C11 117.90(12)
O1 C1 C2 104.26(14)
O1 C1 H1A 110.9
C2 C1 H1A 110.9
O1 C1 H1B 110.9
C2 C1 H1B 110.9
H1A C1 H1B 108.9
C1 C2 C3 102.08(15)
C1 C2 H2A 111.4
C3 C2 H2A 111.4
C1 C2 H2B 111.4
C3 C2 H2B 111.4
H2A C2 H2B 109.2
C5 C3 C2 115.62(13)
C5 C3 C4 100.53(13)
C2 C3 C4 103.52(12)
C5 C3 H3A 112.1
C2 C3 H3A 112.1
C4 C3 H3A 112.1
O1 C4 O2 110.65(14)
O1 C4 C3 106.99(14)
O2 C4 C3 108.44(12)
O1 C4 H4 110.2
O2 C4 H4 110.2
C3 C4 H4 110.2
C10 C5 C6 118.26(14)
C10 C5 C3 110.33(13)
C6 C5 C3 131.37(14)
O3 C6 C7 123.08(13)
O3 C6 C5 117.53(13)
C7 C6 C5 119.39(14)
C8 C7 C6 120.16(13)
C8 C7 H7 119.9
C6 C7 H7 119.9
O4 C8 C7 114.64(13)
O4 C8 C9 123.45(14)
C7 C8 C9 121.91(14)
C10 C9 C8 115.42(14)
C10 C9 H9 122.3
C8 C9 H9 122.3
C5 C10 O2 112.23(14)
C5 C10 C9 124.84(13)
O2 C10 C9 122.90(15)
O4 C11 H11A 109.5
O4 C11 H11B 109.5
H11A C11 H11B 109.5
O4 C11 H11C 109.5
H11A C11 H11C 109.5
H11B C11 H11C 109.5

loop_
_geom_bond_atom_site_label_1
_geom_bond_atom_site_label_2
_geom_bond_distance
O1 C4 1.414(2)
O1 C1 1.445(2)
O2 C10 1.3815(18)
O2 C4 1.433(2)
O3 C6 1.3573(19)
O3 H3 0.8400
O4 C8 1.363(2)
O4 C11 1.427(2)
C1 C2 1.510(3)
C1 H1A 0.9900
C1 H1B 0.9900
C2 C3 1.532(2)
C2 H2A 0.9900
C2 H2B 0.9900
C3 C5 1.500(2)
C3 C4 1.550(2)
C3 H3A 1.0000
C4 H4 1.0000
C5 C10 1.373(2)
C5 C6 1.393(2)
C6 C7 1.391(2)
C7 C8 1.390(2)
C7 H7 0.9500
C8 C9 1.395(2)
C9 C10 1.387(2)
C9 H9 0.9500
C11 H11A 0.9800
C11 H11B 0.9800
C11 H11C 0.9800

loop_
_geom_hbond_atom_site_label_D
_geom_hbond_atom_site_label_H
_geom_hbond_atom_site_label_A
_geom_hbond_distance_DH
_geom_hbond_distance_HA
_geom_hbond_distance_DA
_geom_hbond_angle_DHA
_geom_hbond_site_symmetry_A
O3 H3 O1 0.84 1.92 2.7473(15) 168.0 2_565
C1 H1A O4 0.99 2.62 3.385(2) 134.0 4_566
